data_4127591
loop_
_publ_author_name
'Wang, Hai-Xu'
'Wan, Qingyun'
'Wu, Kai'
'Low, Kam-Hung'
'Yang, Chen'
'Zhou, Cong-Ying'
'Huang, Jie-Sheng'
'Che, Chi-Ming'

_publ_section_title
;
 Ruthenium(II) Porphyrin Quinoid Carbene Complexes: Synthesis, Crystal
 Structure, and Reactivity toward Carbene Transfer and Hydrogen Atom
 Transfer Reactions.
;
_journal_issue 22
_journal_name_full 'Journal of the American Chemical Society'
_journal_page_first 9027
_journal_page_last 9046
_journal_paper_doi 10.1021/jacs.9b03357
_journal_volume 141
_journal_year 2019
_chemical_formula_moiety 'C63 H58 Br2 N4 O2 Ru, C H4 O, C H2 Cl2'
_chemical_formula_sum 'C65 H64 Br2 Cl2 N4 O3 Ru'
_chemical_formula_weight 1280.99
_space_group_crystal_system monoclinic
_space_group_IT_number 14
_space_group_name_Hall '-P 2yn'
_space_group_name_H-M_alt 'P 1 21/n 1'
_symmetry_space_group_name_Hall '-P 2yn'
_symmetry_space_group_name_H-M 'P 1 21/n 1'
_atom_sites_solution_hydrogens mixed
_audit_creation_method SHELXL-2016/6
_cell_angle_alpha 90
_cell_angle_beta 95.902(4)
_cell_angle_gamma 90
_cell_formula_units_Z 4
_cell_length_a 15.9947(17)
_cell_length_b 19.257(2)
_cell_length_c 19.861(2)
_cell_measurement_reflns_used 1170
_cell_measurement_temperature 200(2)
_cell_measurement_theta_max 40
_cell_measurement_theta_min 3
_cell_volume 6085.0(11)
_computing_cell_refinement 'SAINT v8.34A (Bruker-AXS, 2007)'
_computing_data_collection 'APEX3 v2015.5-2 (Bruker-AXS, 2015)'
_computing_data_reduction 'SAINT v8.34A (Bruker-AXS, 2007)'
_computing_molecular_graphics 'Bruker SHELXTL'
_computing_publication_material 'Bruker SHELXTL'
_computing_structure_refinement 'SHELXL-2016/6 (Sheldrick, 2016)'
_computing_structure_solution 'SHELXT 2014/5 (Sheldrick, 2014)'
_diffrn_ambient_temperature 200(2)
_diffrn_detector_area_resol_mean 1024
_diffrn_measured_fraction_theta_full 0.994
_diffrn_measured_fraction_theta_max 0.994
_diffrn_measurement_device_type
;
'Bruker D8 VENTURE KAPPA goniometer PHOTON II CMOS'
;
_diffrn_measurement_method '\f and \w scans'
_diffrn_radiation_type GaK\a
_diffrn_radiation_wavelength 1.34138
_diffrn_reflns_av_R_equivalents 0.1451
_diffrn_reflns_av_unetI/netI 0.0880
_diffrn_reflns_Laue_measured_fraction_full 0.994
_diffrn_reflns_Laue_measured_fraction_max 0.994
_diffrn_reflns_limit_h_max 19
_diffrn_reflns_limit_h_min -19
_diffrn_reflns_limit_k_max 22
_diffrn_reflns_limit_k_min -22
_diffrn_reflns_limit_l_max 23
_diffrn_reflns_limit_l_min -22
_diffrn_reflns_number 104807
_diffrn_reflns_point_group_measured_fraction_full 0.994
_diffrn_reflns_point_group_measured_fraction_max 0.994
_diffrn_reflns_theta_full 52.980
_diffrn_reflns_theta_max 52.980
_diffrn_reflns_theta_min 2.788
_diffrn_source 'Excillum MetalJet D2'
_exptl_absorpt_coefficient_mu 3.211
_exptl_absorpt_correction_T_max 0.3057
_exptl_absorpt_correction_T_min 0.1075
_exptl_absorpt_correction_type multi-scan
_exptl_absorpt_process_details 'SADABS 2014/5 (Sheldrick, 2014)'
_exptl_crystal_colour red
_exptl_crystal_density_diffrn 1.398
_exptl_crystal_description rod
_exptl_crystal_F_000 2616
_exptl_crystal_size_max 0.387
_exptl_crystal_size_mid 0.150
_exptl_crystal_size_min 0.049
_refine_diff_density_max 1.560
_refine_diff_density_min -1.434
_refine_diff_density_rms 0.138
_refine_ls_extinction_method none
_refine_ls_goodness_of_fit_ref 1.113
_refine_ls_hydrogen_treatment mixed
_refine_ls_matrix_type full
_refine_ls_number_parameters 671
_refine_ls_number_reflns 10672
_refine_ls_number_restraints 13
_refine_ls_restrained_S_all 1.112
_refine_ls_R_factor_all 0.1330
_refine_ls_R_factor_gt 0.1055
_refine_ls_shift/su_max 0.000
_refine_ls_shift/su_mean 0.000
_refine_ls_structure_factor_coef Fsqd
_refine_ls_weighting_details 'w=1/[\s^2^(Fo^2^)+(0.0001P)^2^+87.3482P] where P=(Fo^2^+2Fc^2^)/3'
_refine_ls_weighting_scheme calc
_refine_ls_wR_factor_gt 0.2264
_refine_ls_wR_factor_ref 0.2385
_reflns_Friedel_coverage 0.000
_reflns_number_gt 8400
_reflns_number_total 10672
_reflns_threshold_expression 'I > 2\s(I)'
_cod_data_source_file ja9b03357_si_003.cif
_cod_data_source_block chem0386_sq
_cod_original_cell_volume 6084.9(11)
_cod_database_code 4127591
_shelx_shelxl_version_number 2016/6
_shelx_space_group_comment
;
The symmetry employed for this shelxl refinement is uniquely defined
by the following loop, which should always be used as a source of
symmetry information in preference to the above space-group names.
They are only intended as comments.
;
_shelx_estimated_absorpt_t_min 0.370
_shelx_estimated_absorpt_t_max 0.859

loop_
_space_group_symop_operation_xyz
'x, y, z'
'-x+1/2, y+1/2, -z+1/2'
'-x, -y, -z'
'x-1/2, -y-1/2, z-1/2'

loop_
_atom_site_label
_atom_site_type_symbol
_atom_site_fract_x
_atom_site_fract_y
_atom_site_fract_z
_atom_site_U_iso_or_equiv
_atom_site_adp_type
_atom_site_occupancy
_atom_site_site_symmetry_order
_atom_site_calc_flag
_atom_site_refinement_flags_posn
_atom_site_refinement_flags_adp
_atom_site_refinement_flags_occupancy
_atom_site_disorder_assembly
_atom_site_disorder_group
Br1 Br 0.24726(10) 0.43541(7) 0.30940(11) 0.1005(6) Uani 1 1 d . . . . .
Br2 Br -0.06084(10) 0.56725(9) 0.35189(15) 0.1343(10) Uani 1 1 d . . . . .
O1 O 0.0593(5) 0.4534(4) 0.3186(5) 0.086(3) Uani 1 1 d . . . . .
Ru1 Ru 0.24072(4) 0.72911(3) 0.35287(3) 0.03049(19) Uani 1 1 d . . . . .
O2 O 0.3102(4) 0.8317(3) 0.3616(3) 0.0490(16) Uani 1 1 d D . . . .
H2O H 0.357(7) 0.849(6) 0.336(5) 0.06(3) Uiso 1 1 d . . . . .
N1 N 0.1486(4) 0.7736(4) 0.4005(3) 0.0325(15) Uani 1 1 d . . . . .
N2 N 0.3057(4) 0.7067(4) 0.4434(3) 0.0316(15) Uani 1 1 d . . . . .
N3 N 0.3395(4) 0.6948(3) 0.3053(3) 0.0299(15) Uani 1 1 d . . . . .
N4 N 0.1850(4) 0.7644(4) 0.2629(3) 0.0312(15) Uani 1 1 d . . . . .
C1 C 0.0803(5) 0.8107(5) 0.3728(4) 0.0358(19) Uani 1 1 d . . . . .
C2 C 0.0284(6) 0.8310(5) 0.4244(5) 0.048(2) Uani 1 1 d . . . . .
H2 H -0.021819 0.857560 0.417756 0.058 Uiso 1 1 calc R U . . .
C3 C 0.0637(6) 0.8058(6) 0.4836(5) 0.049(2) Uani 1 1 d . . . . .
H3 H 0.042417 0.809734 0.526315 0.058 Uiso 1 1 calc R U . . .
C4 C 0.1407(5) 0.7713(5) 0.4697(4) 0.040(2) Uani 1 1 d . . . . .
C5 C 0.1989(5) 0.7420(5) 0.5180(4) 0.040(2) Uani 1 1 d . . . . .
C6 C 0.2756(5) 0.7130(5) 0.5050(4) 0.0351(19) Uani 1 1 d . . . . .
C7 C 0.3375(6) 0.6867(5) 0.5569(4) 0.044(2) Uani 1 1 d . . . . .
H7 H 0.332500 0.684960 0.604085 0.053 Uiso 1 1 calc R U . . .
C8 C 0.4040(5) 0.6650(5) 0.5255(4) 0.040(2) Uani 1 1 d . . . . .
H8 H 0.454392 0.645343 0.546859 0.048 Uiso 1 1 calc R U . . .
C9 C 0.3847(5) 0.6771(4) 0.4540(4) 0.0320(18) Uani 1 1 d . . . . .
C10 C 0.4358(5) 0.6600(4) 0.4039(4) 0.0343(19) Uani 1 1 d . . . . .
C11 C 0.4143(5) 0.6684(4) 0.3339(4) 0.0309(18) Uani 1 1 d . . . . .
C12 C 0.4663(5) 0.6483(5) 0.2822(4) 0.038(2) Uani 1 1 d . . . . .
H12 H 0.521494 0.629621 0.289004 0.046 Uiso 1 1 calc R U . . .
C13 C 0.4223(5) 0.6607(5) 0.2230(4) 0.038(2) Uani 1 1 d . . . . .
H13 H 0.439970 0.651343 0.179743 0.046 Uiso 1 1 calc R U . . .
C14 C 0.3434(5) 0.6909(4) 0.2357(4) 0.0330(18) Uani 1 1 d . . . . .
C15 C 0.2799(5) 0.7129(5) 0.1870(4) 0.039(2) Uani 1 1 d . . . . .
C16 C 0.2083(5) 0.7501(4) 0.1997(4) 0.0320(18) Uani 1 1 d . . . . .
C17 C 0.1480(6) 0.7802(5) 0.1500(4) 0.041(2) Uani 1 1 d . . . . .
H17 H 0.149326 0.778021 0.102284 0.050 Uiso 1 1 calc R U . . .
C18 C 0.0896(6) 0.8119(5) 0.1824(5) 0.046(2) Uani 1 1 d . . . . .
H18 H 0.041977 0.836176 0.161808 0.055 Uiso 1 1 calc R U . . .
C19 C 0.1111(5) 0.8029(5) 0.2534(4) 0.036(2) Uani 1 1 d . . . . .
C20 C 0.0629(5) 0.8249(5) 0.3030(4) 0.038(2) Uani 1 1 d . . . . .
C21 C 0.1779(6) 0.7433(6) 0.5921(4) 0.049(3) Uani 1 1 d . . . . .
C22 C 0.2005(7) 0.7980(8) 0.6331(6) 0.068(3) Uani 1 1 d . . . . .
C23 C 0.1827(8) 0.7945(9) 0.7007(7) 0.085(5) Uani 1 1 d . . . . .
H23 H 0.199637 0.831268 0.730961 0.102 Uiso 1 1 calc R U . . .
C24 C 0.1404(9) 0.7376(10) 0.7238(7) 0.084(5) Uani 1 1 d . . . . .
C25 C 0.1141(8) 0.6852(9) 0.6812(7) 0.081(4) Uani 1 1 d . . . . .
H25 H 0.083650 0.647467 0.697438 0.097 Uiso 1 1 calc R U . . .
C26 C 0.1314(7) 0.6862(7) 0.6138(5) 0.062(3) Uani 1 1 d . . . . .
C27 C 0.2461(10) 0.8578(9) 0.6092(8) 0.097(5) Uani 1 1 d . . . . .
H27A H 0.209512 0.883070 0.574891 0.145 Uiso 1 1 calc R U . . .
H27B H 0.296223 0.841635 0.589406 0.145 Uiso 1 1 calc R U . . .
H27C H 0.262883 0.888788 0.647384 0.145 Uiso 1 1 calc R U . . .
C28 C 0.1257(12) 0.7330(12) 0.7991(7) 0.141(9) Uani 1 1 d . . . . .
H28A H 0.065578 0.738226 0.803641 0.212 Uiso 1 1 calc R U . . .
H28B H 0.157041 0.770059 0.824323 0.212 Uiso 1 1 calc R U . . .
H28C H 0.145046 0.687789 0.817199 0.212 Uiso 1 1 calc R U . . .
C29 C 0.1031(9) 0.6272(7) 0.5676(8) 0.087(4) Uani 1 1 d . . . . .
H29A H 0.077491 0.645758 0.524321 0.130 Uiso 1 1 calc R U . . .
H29B H 0.061697 0.599081 0.588468 0.130 Uiso 1 1 calc R U . . .
H29C H 0.151553 0.598300 0.559703 0.130 Uiso 1 1 calc R U . . .
C30 C 0.5201(5) 0.6290(5) 0.4260(4) 0.0319(18) Uani 1 1 d . . . . .
C31 C 0.5860(5) 0.6726(5) 0.4531(4) 0.037(2) Uani 1 1 d . . . . .
C32 C 0.6654(6) 0.6421(6) 0.4717(5) 0.053(3) Uani 1 1 d . . . . .
H32 H 0.710482 0.671165 0.489229 0.063 Uiso 1 1 calc R U . . .
C33 C 0.6800(6) 0.5732(6) 0.4656(5) 0.052(3) Uani 1 1 d . . . . .
C34 C 0.6140(7) 0.5313(6) 0.4391(5) 0.054(3) Uani 1 1 d . . . . .
H34 H 0.623721 0.483007 0.433933 0.065 Uiso 1 1 calc R U . . .
C35 C 0.5334(5) 0.5579(5) 0.4197(4) 0.040(2) Uani 1 1 d . . . . .
C36 C 0.5738(6) 0.7495(5) 0.4614(5) 0.047(2) Uani 1 1 d . . . . .
H36A H 0.628405 0.772967 0.463782 0.071 Uiso 1 1 calc R U . . .
H36B H 0.547888 0.758256 0.503255 0.071 Uiso 1 1 calc R U . . .
H36C H 0.537160 0.767418 0.422743 0.071 Uiso 1 1 calc R U . . .
C37 C 0.7661(7) 0.5403(8) 0.4876(6) 0.078(4) Uani 1 1 d . . . . .
H37A H 0.787044 0.517078 0.448745 0.118 Uiso 1 1 calc R U . . .
H37B H 0.760181 0.506173 0.523447 0.118 Uiso 1 1 calc R U . . .
H37C H 0.805760 0.576489 0.504606 0.118 Uiso 1 1 calc R U . . .
C38 C 0.4634(7) 0.5094(5) 0.3939(6) 0.056(3) Uani 1 1 d . . . . .
H38A H 0.445709 0.519696 0.346216 0.083 Uiso 1 1 calc R U . . .
H38B H 0.415638 0.515616 0.420515 0.083 Uiso 1 1 calc R U . . .
H38C H 0.483243 0.461277 0.398114 0.083 Uiso 1 1 calc R U . . .
C39 C 0.2864(5) 0.6904(5) 0.1146(4) 0.040(2) Uani 1 1 d . . . . .
C40 C 0.3305(5) 0.7280(6) 0.0705(4) 0.046(2) Uani 1 1 d . . . . .
C41 C 0.3306(7) 0.7042(7) 0.0037(5) 0.064(3) Uani 1 1 d . . . . .
H41 H 0.358915 0.730602 -0.027453 0.077 Uiso 1 1 calc R U . . .
C42 C 0.2905(7) 0.6433(8) -0.0179(5) 0.070(4) Uani 1 1 d . . . . .
C43 C 0.2478(7) 0.6071(7) 0.0256(6) 0.067(3) Uani 1 1 d . . . . .
H43 H 0.219726 0.565551 0.010780 0.080 Uiso 1 1 calc R U . . .
C44 C 0.2441(7) 0.6297(6) 0.0924(5) 0.055(3) Uani 1 1 d . . . . .
C45 C 0.3757(7) 0.7926(6) 0.0943(6) 0.062(3) Uani 1 1 d . . . . .
H45A H 0.392601 0.818178 0.055209 0.093 Uiso 1 1 calc R U . . .
H45B H 0.425828 0.780284 0.124550 0.093 Uiso 1 1 calc R U . . .
H45C H 0.338594 0.821640 0.118631 0.093 Uiso 1 1 calc R U . . .
C46 C 0.2916(9) 0.6190(9) -0.0914(6) 0.095(5) Uani 1 1 d . . . . .
H46A H 0.310846 0.657085 -0.118700 0.142 Uiso 1 1 calc R U . . .
H46B H 0.234859 0.605010 -0.109557 0.142 Uiso 1 1 calc R U . . .
H46C H 0.329921 0.579429 -0.092827 0.142 Uiso 1 1 calc R U . . .
C47 C 0.1989(11) 0.5843(7) 0.1405(7) 0.096(5) Uani 1 1 d . . . . .
H47A H 0.158451 0.554156 0.114077 0.144 Uiso 1 1 calc R U . . .
H47B H 0.169098 0.614041 0.170173 0.144 Uiso 1 1 calc R U . . .
H47C H 0.240073 0.555755 0.167901 0.144 Uiso 1 1 calc R U . . .
C48 C -0.0148(5) 0.8668(5) 0.2818(4) 0.038(2) Uani 1 1 d . . . . .
C49 C -0.0113(6) 0.9385(6) 0.2869(5) 0.053(3) Uani 1 1 d . . . . .
C50 C -0.0841(7) 0.9771(6) 0.2660(6) 0.060(3) Uani 1 1 d . . . . .
H50 H -0.081738 1.026341 0.268761 0.072 Uiso 1 1 calc R U . . .
C51 C -0.1579(6) 0.9463(7) 0.2419(5) 0.054(3) Uani 1 1 d . . . . .
C52 C -0.1598(6) 0.8745(6) 0.2377(5) 0.051(3) Uani 1 1 d . . . . .
H52 H -0.210711 0.852139 0.220966 0.062 Uiso 1 1 calc R U . . .
C53 C -0.0892(6) 0.8340(5) 0.2575(5) 0.048(2) Uani 1 1 d . . . . .
C54 C 0.0689(8) 0.9756(7) 0.3134(8) 0.086(4) Uani 1 1 d . . . . .
H54A H 0.112477 0.966403 0.283278 0.129 Uiso 1 1 calc R U . . .
H54B H 0.087735 0.958818 0.358983 0.129 Uiso 1 1 calc R U . . .
H54C H 0.058363 1.025718 0.314937 0.129 Uiso 1 1 calc R U . . .
C55 C -0.2357(8) 0.9886(8) 0.2191(7) 0.088(4) Uani 1 1 d . . . . .
H55A H -0.220651 1.037846 0.217372 0.132 Uiso 1 1 calc R U . . .
H55B H -0.277653 0.982107 0.251212 0.132 Uiso 1 1 calc R U . . .
H55C H -0.259046 0.973150 0.174044 0.132 Uiso 1 1 calc R U . . .
C56 C -0.0946(7) 0.7552(6) 0.2550(6) 0.064(3) Uani 1 1 d . . . . .
H56A H -0.055099 0.737318 0.224656 0.097 Uiso 1 1 calc R U . . .
H56B H -0.151916 0.741268 0.238154 0.097 Uiso 1 1 calc R U . . .
H56C H -0.080406 0.736322 0.300539 0.097 Uiso 1 1 calc R U . . .
C57 C 0.1842(5) 0.6409(4) 0.3468(4) 0.0323(18) Uani 1 1 d . . . . .
C58 C 0.2272(6) 0.5781(5) 0.3337(5) 0.040(2) Uani 1 1 d . . . . .
H58 H 0.286055 0.579631 0.330696 0.048 Uiso 1 1 calc R U . . .
C59 C 0.1870(6) 0.5167(5) 0.3254(6) 0.051(2) Uani 1 1 d . . . . .
C60 C 0.0974(6) 0.5089(6) 0.3278(6) 0.055(3) Uani 1 1 d . . . . .
C61 C 0.0558(6) 0.5733(6) 0.3434(7) 0.063(3) Uani 1 1 d . . . . .
C62 C 0.0954(6) 0.6345(5) 0.3517(6) 0.054(3) Uani 1 1 d . . . . .
H62 H 0.064058 0.674651 0.361077 0.065 Uiso 1 1 calc R U . . .
C63 C 0.321(2) 0.8714(3) 0.4202(2) 0.077(6) Uani 0.35(2) 1 d D U P A -1
H63A H 0.266337 0.890087 0.429929 0.116 Uiso 0.35(2) 1 calc R U P A -1
H63B H 0.359397 0.909874 0.413818 0.116 Uiso 0.35(2) 1 calc R U P A -1
H63C H 0.344188 0.842458 0.458075 0.116 Uiso 0.35(2) 1 calc R U P A -1
C63B C 0.2871(6) 0.8935(2) 0.3906(4) 0.077(6) Uani 0.65(2) 1 d D U P A -2
H63D H 0.242534 0.915831 0.360622 0.116 Uiso 0.65(2) 1 calc R U P A -2
H63E H 0.335913 0.924374 0.397138 0.116 Uiso 0.65(2) 1 calc R U P A -2
H63F H 0.266507 0.883779 0.434426 0.116 Uiso 0.65(2) 1 calc R U P A -2

loop_
_atom_site_aniso_label
_atom_site_aniso_U_11
_atom_site_aniso_U_22
_atom_site_aniso_U_33
_atom_site_aniso_U_23
_atom_site_aniso_U_13
_atom_site_aniso_U_12
Br1 0.0783(9) 0.0449(7) 0.1886(19) -0.0241(9) 0.0623(11) -0.0056(6)
Br2 0.0550(9) 0.0729(11) 0.283(3) -0.0160(14) 0.0552(13) -0.0145(7)
O1 0.069(5) 0.048(5) 0.148(9) -0.022(5) 0.042(6) -0.019(4)
Ru1 0.0306(3) 0.0366(4) 0.0243(3) 0.0057(3) 0.0027(2) 0.0011(3)
O2 0.051(4) 0.044(4) 0.051(4) 0.003(3) 0.005(3) -0.008(3)
N1 0.028(3) 0.046(4) 0.024(4) 0.000(3) 0.003(3) 0.006(3)
N2 0.030(3) 0.039(4) 0.026(4) 0.004(3) 0.004(3) 0.005(3)
N3 0.031(3) 0.035(4) 0.023(4) 0.004(3) 0.001(3) 0.001(3)
N4 0.030(3) 0.043(4) 0.021(3) 0.002(3) 0.001(3) -0.004(3)
C1 0.042(5) 0.042(5) 0.023(4) 0.010(4) 0.003(3) 0.000(4)
C2 0.046(5) 0.057(6) 0.044(6) 0.012(5) 0.013(4) 0.020(5)
C3 0.045(5) 0.069(7) 0.033(5) 0.002(5) 0.013(4) 0.010(5)
C4 0.039(5) 0.050(5) 0.032(5) 0.013(4) 0.012(4) 0.009(4)
C5 0.037(5) 0.058(6) 0.025(5) 0.009(4) 0.009(4) 0.006(4)
C6 0.036(4) 0.053(6) 0.016(4) -0.004(4) 0.004(3) 0.007(4)
C7 0.042(5) 0.065(6) 0.025(5) 0.006(4) 0.002(4) 0.009(5)
C8 0.035(5) 0.058(6) 0.026(5) 0.006(4) 0.000(3) 0.007(4)
C9 0.033(4) 0.035(5) 0.027(5) 0.003(4) -0.002(3) 0.003(3)
C10 0.031(4) 0.035(5) 0.037(5) 0.002(4) 0.002(3) 0.000(3)
C11 0.035(4) 0.038(5) 0.019(4) 0.006(3) 0.000(3) 0.000(3)
C12 0.035(4) 0.046(5) 0.035(5) 0.000(4) 0.005(4) 0.002(4)
C13 0.039(5) 0.056(6) 0.020(4) 0.003(4) 0.007(3) 0.004(4)
C14 0.035(4) 0.038(5) 0.025(5) 0.002(4) 0.001(3) 0.000(4)
C15 0.030(4) 0.055(6) 0.033(5) -0.001(4) 0.008(3) -0.001(4)
C16 0.031(4) 0.045(5) 0.021(4) 0.005(3) 0.007(3) -0.001(4)
C17 0.045(5) 0.055(6) 0.023(5) 0.006(4) -0.001(4) 0.001(4)
C18 0.034(5) 0.062(6) 0.041(6) 0.018(5) 0.001(4) 0.010(4)
C19 0.032(4) 0.049(5) 0.026(5) 0.016(4) -0.002(3) 0.002(4)
C20 0.030(4) 0.044(5) 0.039(5) 0.008(4) 0.004(4) 0.002(4)
C21 0.039(5) 0.090(8) 0.019(5) 0.007(5) 0.007(4) 0.030(5)
C22 0.059(7) 0.106(10) 0.040(6) -0.011(7) 0.004(5) 0.021(7)
C23 0.066(8) 0.133(14) 0.055(8) -0.024(8) -0.002(6) 0.040(9)
C24 0.068(8) 0.131(14) 0.055(8) 0.009(9) 0.025(7) 0.047(9)
C25 0.076(8) 0.112(12) 0.063(8) 0.033(8) 0.042(7) 0.042(8)
C26 0.054(6) 0.095(9) 0.039(6) 0.017(6) 0.022(5) 0.024(6)
C27 0.091(10) 0.109(13) 0.089(11) -0.040(9) 0.005(8) 0.003(9)
C28 0.132(15) 0.24(2) 0.055(9) 0.026(12) 0.044(9) 0.084(16)
C29 0.087(10) 0.072(9) 0.107(12) 0.024(8) 0.041(8) 0.000(7)
C30 0.033(4) 0.047(5) 0.016(4) -0.001(3) 0.002(3) 0.000(4)
C31 0.031(4) 0.058(6) 0.021(4) 0.001(4) 0.002(3) 0.004(4)
C32 0.036(5) 0.087(8) 0.034(5) -0.008(5) -0.002(4) 0.007(5)
C33 0.038(5) 0.079(8) 0.039(6) -0.004(5) -0.003(4) 0.023(5)
C34 0.061(6) 0.051(6) 0.049(6) -0.002(5) 0.002(5) 0.016(5)
C35 0.037(5) 0.059(6) 0.024(5) -0.003(4) -0.001(3) 0.008(4)
C36 0.039(5) 0.066(7) 0.035(5) -0.001(5) 0.003(4) -0.008(4)
C37 0.055(7) 0.126(12) 0.052(7) 0.002(7) -0.004(5) 0.043(7)
C38 0.059(6) 0.042(6) 0.065(7) 0.005(5) 0.001(5) -0.002(5)
C39 0.040(5) 0.065(6) 0.016(4) 0.006(4) 0.004(3) 0.011(4)
C40 0.036(5) 0.084(7) 0.021(5) 0.001(5) 0.008(3) 0.008(5)
C41 0.047(6) 0.106(10) 0.041(6) 0.001(6) 0.014(5) 0.018(6)
C42 0.049(6) 0.124(11) 0.036(6) -0.031(7) -0.004(5) 0.016(7)
C43 0.066(7) 0.083(9) 0.051(7) -0.016(6) 0.007(6) 0.007(6)
C44 0.067(7) 0.050(6) 0.046(6) -0.006(5) -0.005(5) 0.006(5)
C45 0.063(7) 0.069(8) 0.056(7) 0.016(6) 0.016(5) -0.010(6)
C46 0.094(10) 0.155(15) 0.037(7) -0.034(8) 0.010(6) 0.019(10)
C47 0.156(15) 0.080(10) 0.053(8) -0.014(7) 0.013(8) -0.048(10)
C48 0.041(5) 0.047(5) 0.027(5) 0.011(4) 0.005(4) 0.012(4)
C49 0.052(6) 0.062(7) 0.046(6) 0.018(5) 0.006(5) 0.005(5)
C50 0.055(6) 0.059(7) 0.066(7) 0.025(6) 0.009(5) 0.014(5)
C51 0.048(6) 0.088(9) 0.028(5) 0.015(5) 0.009(4) 0.027(6)
C52 0.035(5) 0.089(9) 0.030(5) 0.006(5) 0.005(4) 0.014(5)
C53 0.039(5) 0.059(6) 0.043(6) 0.001(5) 0.000(4) 0.012(4)
C54 0.059(7) 0.068(8) 0.127(13) 0.026(8) -0.006(8) -0.008(6)
C55 0.059(7) 0.108(11) 0.096(10) 0.024(9) -0.002(7) 0.046(8)
C56 0.055(6) 0.057(7) 0.079(8) -0.009(6) -0.003(6) -0.003(5)
C57 0.041(5) 0.043(5) 0.014(4) 0.005(3) 0.005(3) -0.006(4)
C58 0.043(5) 0.035(5) 0.046(6) 0.001(4) 0.016(4) 0.002(4)
C59 0.053(6) 0.036(5) 0.066(7) -0.001(5) 0.017(5) 0.002(4)
C60 0.047(6) 0.052(6) 0.067(7) -0.010(5) 0.015(5) -0.007(5)
C61 0.032(5) 0.057(7) 0.104(10) 0.006(6) 0.020(5) -0.014(5)
C62 0.041(5) 0.045(6) 0.080(8) 0.004(5) 0.016(5) 0.002(4)
C63 0.081(13) 0.050(10) 0.101(15) 0.006(10) 0.014(10) -0.006(9)
C63B 0.081(13) 0.050(10) 0.101(15) 0.006(10) 0.014(10) -0.006(9)

loop_
_atom_type_symbol
_atom_type_description
_atom_type_scat_dispersion_real
_atom_type_scat_dispersion_imag
_atom_type_scat_source
C C 0.0137 0.0067 'International Tables Vol C Tables 4.2.6.8 and 6.1.1.4'
H H 0.0000 0.0000 'International Tables Vol C Tables 4.2.6.8 and 6.1.1.4'
N N 0.0241 0.0134 'International Tables Vol C Tables 4.2.6.8 and 6.1.1.4'
O O 0.0389 0.0241 'International Tables Vol C Tables 4.2.6.8 and 6.1.1.4'
Cl Cl 0.3281 0.5435 'International Tables Vol C Tables 4.2.6.8 and 6.1.1.4'
Ru Ru -0.0760 2.5955 'International Tables Vol C Tables 4.2.6.8 and 6.1.1.4'
Br Br -0.9338 1.0006 'International Tables Vol C Tables 4.2.6.8 and 6.1.1.4'

loop_
_geom_angle_atom_site_label_1
_geom_angle_atom_site_label_2
_geom_angle_atom_site_label_3
_geom_angle
C57 Ru1 N1 92.5(3)
C57 Ru1 N2 93.6(3)
N1 Ru1 N2 90.4(3)
C57 Ru1 N4 94.6(3)
N1 Ru1 N4 89.7(3)
N2 Ru1 N4 171.8(3)
C57 Ru1 N3 93.8(3)
N1 Ru1 N3 173.7(3)
N2 Ru1 N3 89.5(3)
N4 Ru1 N3 89.5(3)
C57 Ru1 O2 178.5(3)
N1 Ru1 O2 88.3(3)
N2 Ru1 O2 85.1(2)
N4 Ru1 O2 86.7(2)
N3 Ru1 O2 85.4(2)
C63 O2 Ru1 124.2(10)
C63B O2 Ru1 129.0(5)
C63 O2 H2O 102(6)
C63B O2 H2O 100(6)
Ru1 O2 H2O 130(6)
C1 N1 C4 105.3(7)
C1 N1 Ru1 128.4(5)
C4 N1 Ru1 126.3(5)
C6 N2 C9 107.5(6)
C6 N2 Ru1 125.4(5)
C9 N2 Ru1 126.9(5)
C11 N3 C14 105.4(6)
C11 N3 Ru1 128.0(5)
C14 N3 Ru1 126.6(5)
C16 N4 C19 106.7(6)
C16 N4 Ru1 127.0(5)
C19 N4 Ru1 126.1(5)
N1 C1 C20 124.3(8)
N1 C1 C2 110.5(7)
C20 C1 C2 125.2(8)
C3 C2 C1 107.7(8)
C3 C2 H2 126.2
C1 C2 H2 126.2
C2 C3 C4 106.8(8)
C2 C3 H3 126.6
C4 C3 H3 126.6
C5 C4 N1 125.0(8)
C5 C4 C3 125.3(8)
N1 C4 C3 109.7(7)
C4 C5 C6 125.1(8)
C4 C5 C21 117.2(7)
C6 C5 C21 117.7(7)
N2 C6 C5 126.8(7)
N2 C6 C7 109.2(7)
C5 C6 C7 124.0(7)
C8 C7 C6 107.1(8)
C8 C7 H7 126.5
C6 C7 H7 126.5
C7 C8 C9 107.8(8)
C7 C8 H8 126.1
C9 C8 H8 126.1
N2 C9 C10 125.7(7)
N2 C9 C8 108.4(7)
C10 C9 C8 125.8(7)
C9 C10 C11 125.3(7)
C9 C10 C30 117.5(7)
C11 C10 C30 117.2(7)
N3 C11 C10 124.6(7)
N3 C11 C12 110.3(7)
C10 C11 C12 125.1(7)
C13 C12 C11 106.9(7)
C13 C12 H12 126.6
C11 C12 H12 126.6
C12 C13 C14 108.3(7)
C12 C13 H13 125.9
C14 C13 H13 125.9
N3 C14 C15 124.6(7)
N3 C14 C13 109.1(7)
C15 C14 C13 126.3(8)
C14 C15 C16 125.7(8)
C14 C15 C39 117.1(8)
C16 C15 C39 117.1(7)
N4 C16 C15 124.9(7)
N4 C16 C17 108.9(7)
C15 C16 C17 126.2(8)
C18 C17 C16 107.8(8)
C18 C17 H17 126.1
C16 C17 H17 126.1
C17 C18 C19 108.1(8)
C17 C18 H18 125.9
C19 C18 H18 125.9
C20 C19 N4 126.5(7)
C20 C19 C18 125.0(8)
N4 C19 C18 108.4(7)
C19 C20 C1 125.0(8)
C19 C20 C48 118.0(7)
C1 C20 C48 116.9(8)
C22 C21 C26 122.3(10)
C22 C21 C5 120.9(10)
C26 C21 C5 116.8(10)
C21 C22 C23 117.9(14)
C21 C22 C27 121.8(11)
C23 C22 C27 120.2(14)
C24 C23 C22 120.5(14)
C24 C23 H23 119.8
C22 C23 H23 119.8
C25 C24 C23 120.8(13)
C25 C24 C28 119.6(17)
C23 C24 C28 119.6(17)
C24 C25 C26 120.6(14)
C24 C25 H25 119.7
C26 C25 H25 119.7
C25 C26 C21 117.7(13)
C25 C26 C29 120.0(13)
C21 C26 C29 122.3(9)
C22 C27 H27A 109.5
C22 C27 H27B 109.5
H27A C27 H27B 109.5
C22 C27 H27C 109.5
H27A C27 H27C 109.5
H27B C27 H27C 109.5
C24 C28 H28A 109.5
C24 C28 H28B 109.5
H28A C28 H28B 109.5
C24 C28 H28C 109.5
H28A C28 H28C 109.5
H28B C28 H28C 109.5
C26 C29 H29A 109.5
C26 C29 H29B 109.5
H29A C29 H29B 109.5
C26 C29 H29C 109.5
H29A C29 H29C 109.5
H29B C29 H29C 109.5
C35 C30 C31 120.3(8)
C35 C30 C10 120.4(7)
C31 C30 C10 119.3(8)
C30 C31 C32 117.9(9)
C30 C31 C36 121.9(8)
C32 C31 C36 120.2(9)
C33 C32 C31 122.8(10)
C33 C32 H32 118.6
C31 C32 H32 118.6
C32 C33 C34 118.2(9)
C32 C33 C37 122.4(11)
C34 C33 C37 119.4(11)
C33 C34 C35 122.2(10)
C33 C34 H34 118.9
C35 C34 H34 118.9
C30 C35 C34 118.6(9)
C30 C35 C38 121.6(8)
C34 C35 C38 119.8(9)
C31 C36 H36A 109.5
C31 C36 H36B 109.5
H36A C36 H36B 109.5
C31 C36 H36C 109.5
H36A C36 H36C 109.5
H36B C36 H36C 109.5
C33 C37 H37A 109.5
C33 C37 H37B 109.5
H37A C37 H37B 109.5
C33 C37 H37C 109.5
H37A C37 H37C 109.5
H37B C37 H37C 109.5
C35 C38 H38A 109.5
C35 C38 H38B 109.5
H38A C38 H38B 109.5
C35 C38 H38C 109.5
H38A C38 H38C 109.5
H38B C38 H38C 109.5
C40 C39 C44 119.9(9)
C40 C39 C15 122.7(9)
C44 C39 C15 117.4(8)
C39 C40 C41 118.6(10)
C39 C40 C45 119.9(8)
C41 C40 C45 121.5(10)
C42 C41 C40 121.6(11)
C42 C41 H41 119.2
C40 C41 H41 119.2
C43 C42 C41 119.2(10)
C43 C42 C46 120.6(13)
C41 C42 C46 120.2(13)
C42 C43 C44 121.3(12)
C42 C43 H43 119.3
C44 C43 H43 119.3
C39 C44 C43 119.4(11)
C39 C44 C47 121.6(9)
C43 C44 C47 118.8(11)
C40 C45 H45A 109.5
C40 C45 H45B 109.5
H45A C45 H45B 109.5
C40 C45 H45C 109.5
H45A C45 H45C 109.5
H45B C45 H45C 109.5
C42 C46 H46A 109.5
C42 C46 H46B 109.5
H46A C46 H46B 109.5
C42 C46 H46C 109.5
H46A C46 H46C 109.5
H46B C46 H46C 109.5
C44 C47 H47A 109.5
C44 C47 H47B 109.5
H47A C47 H47B 109.5
C44 C47 H47C 109.5
H47A C47 H47C 109.5
H47B C47 H47C 109.5
C49 C48 C53 120.3(8)
C49 C48 C20 119.2(9)
C53 C48 C20 120.5(8)
C48 C49 C50 118.6(10)
C48 C49 C54 121.5(9)
C50 C49 C54 119.9(11)
C51 C50 C49 122.3(11)
C51 C50 H50 118.9
C49 C50 H50 118.9
C50 C51 C52 117.9(9)
C50 C51 C55 121.7(12)
C52 C51 C55 120.4(11)
C51 C52 C53 121.9(10)
C51 C52 H52 119.0
C53 C52 H52 119.0
C48 C53 C52 119.0(10)
C48 C53 C56 120.5(8)
C52 C53 C56 120.4(10)
C49 C54 H54A 109.5
C49 C54 H54B 109.5
H54A C54 H54B 109.5
C49 C54 H54C 109.5
H54A C54 H54C 109.5
H54B C54 H54C 109.5
C51 C55 H55A 109.5
C51 C55 H55B 109.5
H55A C55 H55B 109.5
C51 C55 H55C 109.5
H55A C55 H55C 109.5
H55B C55 H55C 109.5
C53 C56 H56A 109.5
C53 C56 H56B 109.5
H56A C56 H56B 109.5
C53 C56 H56C 109.5
H56A C56 H56C 109.5
H56B C56 H56C 109.5
C58 C57 C62 115.9(8)
C58 C57 Ru1 121.9(6)
C62 C57 Ru1 122.2(7)
C59 C58 C57 122.2(8)
C59 C58 H58 118.9
C57 C58 H58 118.9
C58 C59 C60 123.3(9)
C58 C59 Br1 120.3(7)
C60 C59 Br1 116.5(7)
O1 C60 C59 124.1(10)
O1 C60 C61 122.6(9)
C59 C60 C61 113.2(9)
C62 C61 C60 123.7(9)
C62 C61 Br2 120.0(9)
C60 C61 Br2 116.3(7)
C61 C62 C57 121.6(9)
C61 C62 H62 119.2
C57 C62 H62 119.2
O2 C63 H63A 109.5
O2 C63 H63B 109.5
H63A C63 H63B 109.5
O2 C63 H63C 109.5
H63A C63 H63C 109.5
H63B C63 H63C 109.5
O2 C63B H63D 109.5
O2 C63B H63E 109.5
H63D C63B H63E 109.5
O2 C63B H63F 109.5
H63D C63B H63F 109.5
H63E C63B H63F 109.5

loop_
_geom_bond_atom_site_label_1
_geom_bond_atom_site_label_2
_geom_bond_distance
Br1 C59 1.882(10)
Br2 C61 1.893(10)
O1 C60 1.234(12)
Ru1 C57 1.922(8)
Ru1 N1 2.022(6)
Ru1 N2 2.029(6)
Ru1 N4 2.029(6)
Ru1 N3 2.033(7)
Ru1 O2 2.264(6)
O2 C63 1.388(7)
O2 C63B 1.388(7)
O2 H2O 1.00(11)
N1 C1 1.371(10)
N1 C4 1.394(11)
N2 C6 1.366(10)
N2 C9 1.383(10)
N3 C11 1.369(10)
N3 C14 1.391(10)
N4 C16 1.374(10)
N4 C19 1.392(10)
C1 C20 1.411(12)
C1 C2 1.438(12)
C2 C3 1.342(13)
C2 H2 0.9500
C3 C4 1.450(12)
C3 H3 0.9500
C4 C5 1.386(12)
C5 C6 1.396(12)
C5 C21 1.543(12)
C6 C7 1.445(12)
C7 C8 1.352(12)
C7 H7 0.9500
C8 C9 1.441(12)
C8 H8 0.9500
C9 C10 1.390(11)
C10 C11 1.406(11)
C10 C30 1.498(11)
C11 C12 1.440(11)
C12 C13 1.327(12)
C12 H12 0.9500
C13 C14 1.434(12)
C13 H13 0.9500
C14 C15 1.396(12)
C15 C16 1.397(12)
C15 C39 1.515(12)
C16 C17 1.429(11)
C17 C18 1.336(13)
C17 H17 0.9500
C18 C19 1.426(12)
C18 H18 0.9500
C19 C20 1.380(12)
C20 C48 1.504(11)
C21 C22 1.358(17)
C21 C26 1.419(16)
C22 C23 1.404(17)
C22 C27 1.47(2)
C23 C24 1.39(2)
C23 H23 0.9500
C24 C25 1.35(2)
C24 C28 1.541(18)
C25 C26 1.394(15)
C25 H25 0.9500
C26 C29 1.501(18)
C27 H27A 0.9800
C27 H27B 0.9800
C27 H27C 0.9800
C28 H28A 0.9800
C28 H28B 0.9800
C28 H28C 0.9800
C29 H29A 0.9800
C29 H29B 0.9800
C29 H29C 0.9800
C30 C35 1.394(13)
C30 C31 1.411(12)
C31 C32 1.414(12)
C31 C36 1.505(14)
C32 C33 1.354(15)
C32 H32 0.9500
C33 C34 1.389(15)
C33 C37 1.538(13)
C34 C35 1.403(13)
C34 H34 0.9500
C35 C38 1.507(13)
C36 H36A 0.9800
C36 H36B 0.9800
C36 H36C 0.9800
C37 H37A 0.9800
C37 H37B 0.9800
C37 H37C 0.9800
C38 H38A 0.9800
C38 H38B 0.9800
C38 H38C 0.9800
C39 C40 1.384(13)
C39 C44 1.399(14)
C40 C41 1.404(14)
C40 C45 1.491(15)
C41 C42 1.384(18)
C41 H41 0.9500
C42 C43 1.350(18)
C42 C46 1.534(15)
C43 C44 1.402(15)
C43 H43 0.9500
C44 C47 1.529(17)
C45 H45A 0.9800
C45 H45B 0.9800
C45 H45C 0.9800
C46 H46A 0.9800
C46 H46B 0.9800
C46 H46C 0.9800
C47 H47A 0.9800
C47 H47B 0.9800
C47 H47C 0.9800
C48 C49 1.386(14)
C48 C53 1.389(13)
C49 C50 1.408(14)
C49 C54 1.514(16)
C50 C51 1.363(16)
C50 H50 0.9500
C51 C52 1.386(16)
C51 C55 1.516(13)
C52 C53 1.395(13)
C52 H52 0.9500
C53 C56 1.520(15)
C54 H54A 0.9800
C54 H54B 0.9800
C54 H54C 0.9800
C55 H55A 0.9800
C55 H55B 0.9800
C55 H55C 0.9800
C56 H56A 0.9800
C56 H56B 0.9800
C56 H56C 0.9800
C57 C58 1.429(12)
C57 C62 1.439(12)
C58 C59 1.348(13)
C58 H58 0.9500
C59 C60 1.447(14)
C60 C61 1.456(15)
C61 C62 1.341(14)
C62 H62 0.9500
C63 H63A 0.9800
C63 H63B 0.9800
C63 H63C 0.9800
C63B H63D 0.9800
C63B H63E 0.9800
C63B H63F 0.9800

loop_
_geom_torsion_atom_site_label_1
_geom_torsion_atom_site_label_2
_geom_torsion_atom_site_label_3
_geom_torsion_atom_site_label_4
_geom_torsion
C4 N1 C1 C20 -179.2(9)
Ru1 N1 C1 C20 -0.6(13)
C4 N1 C1 C2 -0.8(10)
Ru1 N1 C1 C2 177.8(6)
N1 C1 C2 C3 -0.9(12)
C20 C1 C2 C3 177.5(9)
C1 C2 C3 C4 2.2(12)
C1 N1 C4 C5 -176.4(9)
Ru1 N1 C4 C5 5.0(14)
C1 N1 C4 C3 2.2(10)
Ru1 N1 C4 C3 -176.5(6)
C2 C3 C4 C5 175.7(10)
C2 C3 C4 N1 -2.8(12)
N1 C4 C5 C6 2.9(16)
C3 C4 C5 C6 -175.4(10)
N1 C4 C5 C21 -178.8(9)
C3 C4 C5 C21 2.9(15)
C9 N2 C6 C5 178.3(9)
Ru1 N2 C6 C5 -6.7(13)
C9 N2 C6 C7 0.1(10)
Ru1 N2 C6 C7 175.2(6)
C4 C5 C6 N2 -2.0(16)
C21 C5 C6 N2 179.7(9)
C4 C5 C6 C7 175.9(10)
C21 C5 C6 C7 -2.4(15)
N2 C6 C7 C8 0.1(11)
C5 C6 C7 C8 -178.1(9)
C6 C7 C8 C9 -0.2(11)
C6 N2 C9 C10 178.0(8)
Ru1 N2 C9 C10 3.1(12)
C6 N2 C9 C8 -0.3(10)
Ru1 N2 C9 C8 -175.2(6)
C7 C8 C9 N2 0.3(11)
C7 C8 C9 C10 -178.0(9)
N2 C9 C10 C11 -1.9(14)
C8 C9 C10 C11 176.1(9)
N2 C9 C10 C30 179.2(8)
C8 C9 C10 C30 -2.8(13)
C14 N3 C11 C10 -177.4(8)
Ru1 N3 C11 C10 0.3(12)
C14 N3 C11 C12 0.6(9)
Ru1 N3 C11 C12 178.3(6)
C9 C10 C11 N3 0.0(14)
C30 C10 C11 N3 179.0(8)
C9 C10 C11 C12 -177.6(8)
C30 C10 C11 C12 1.3(13)
N3 C11 C12 C13 -1.6(10)
C10 C11 C12 C13 176.4(8)
C11 C12 C13 C14 1.9(10)
C11 N3 C14 C15 -179.6(8)
Ru1 N3 C14 C15 2.6(12)
C11 N3 C14 C13 0.5(9)
Ru1 N3 C14 C13 -177.2(6)
C12 C13 C14 N3 -1.6(10)
C12 C13 C14 C15 178.6(9)
N3 C14 C15 C16 9.0(15)
C13 C14 C15 C16 -171.2(9)
N3 C14 C15 C39 -166.9(8)
C13 C14 C15 C39 12.9(14)
C19 N4 C16 C15 179.4(8)
Ru1 N4 C16 C15 -5.8(12)
C19 N4 C16 C17 0.0(9)
Ru1 N4 C16 C17 174.8(6)
C14 C15 C16 N4 -7.4(15)
C39 C15 C16 N4 168.5(8)
C14 C15 C16 C17 171.9(9)
C39 C15 C16 C17 -12.2(14)
N4 C16 C17 C18 -0.1(11)
C15 C16 C17 C18 -179.4(9)
C16 C17 C18 C19 0.1(11)
C16 N4 C19 C20 175.8(9)
Ru1 N4 C19 C20 1.0(13)
C16 N4 C19 C18 0.0(10)
Ru1 N4 C19 C18 -174.9(6)
C17 C18 C19 C20 -175.9(9)
C17 C18 C19 N4 0.0(11)
N4 C19 C20 C1 -1.1(15)
C18 C19 C20 C1 174.1(9)
N4 C19 C20 C48 179.4(8)
C18 C19 C20 C48 -5.4(14)
N1 C1 C20 C19 0.9(15)
C2 C1 C20 C19 -177.3(9)
N1 C1 C20 C48 -179.6(8)
C2 C1 C20 C48 2.2(14)
C4 C5 C21 C22 -88.7(12)
C6 C5 C21 C22 89.7(12)
C4 C5 C21 C26 89.0(11)
C6 C5 C21 C26 -92.6(11)
C26 C21 C22 C23 5.2(16)
C5 C21 C22 C23 -177.3(9)
C26 C21 C22 C27 -177.9(11)
C5 C21 C22 C27 -0.3(16)
C21 C22 C23 C24 -2.3(17)
C27 C22 C23 C24 -179.3(12)
C22 C23 C24 C25 -1.4(19)
C22 C23 C24 C28 176.8(12)
C23 C24 C25 C26 2.1(19)
C28 C24 C25 C26 -176.0(12)
C24 C25 C26 C21 0.6(17)
C24 C25 C26 C29 179.0(12)
C22 C21 C26 C25 -4.4(15)
C5 C21 C26 C25 178.0(9)
C22 C21 C26 C29 177.2(11)
C5 C21 C26 C29 -0.4(14)
C9 C10 C30 C35 102.8(10)
C11 C10 C30 C35 -76.2(10)
C9 C10 C30 C31 -77.4(10)
C11 C10 C30 C31 103.6(9)
C35 C30 C31 C32 1.5(12)
C10 C30 C31 C32 -178.3(8)
C35 C30 C31 C36 -179.3(8)
C10 C30 C31 C36 0.9(12)
C30 C31 C32 C33 -1.1(14)
C36 C31 C32 C33 179.7(9)
C31 C32 C33 C34 0.8(16)
C31 C32 C33 C37 -178.5(9)
C32 C33 C34 C35 -0.9(16)
C37 C33 C34 C35 178.3(10)
C31 C30 C35 C34 -1.7(13)
C10 C30 C35 C34 178.1(8)
C31 C30 C35 C38 177.2(8)
C10 C30 C35 C38 -3.0(13)
C33 C34 C35 C30 1.4(15)
C33 C34 C35 C38 -177.6(10)
C14 C15 C39 C40 -87.7(11)
C16 C15 C39 C40 96.1(11)
C14 C15 C39 C44 93.6(10)
C16 C15 C39 C44 -82.6(11)
C44 C39 C40 C41 0.8(14)
C15 C39 C40 C41 -177.9(9)
C44 C39 C40 C45 -179.7(9)
C15 C39 C40 C45 1.6(14)
C39 C40 C41 C42 -2.3(15)
C45 C40 C41 C42 178.2(10)
C40 C41 C42 C43 2.3(17)
C40 C41 C42 C46 179.7(11)
C41 C42 C43 C44 -0.7(18)
C46 C42 C43 C44 -178.1(11)
C40 C39 C44 C43 0.8(15)
C15 C39 C44 C43 179.5(9)
C40 C39 C44 C47 176.5(11)
C15 C39 C44 C47 -4.8(15)
C42 C43 C44 C39 -0.8(17)
C42 C43 C44 C47 -176.6(12)
C19 C20 C48 C49 -98.1(11)
C1 C20 C48 C49 82.4(11)
C19 C20 C48 C53 82.2(11)
C1 C20 C48 C53 -97.4(11)
C53 C48 C49 C50 -1.1(15)
C20 C48 C49 C50 179.1(9)
C53 C48 C49 C54 179.9(11)
C20 C48 C49 C54 0.1(15)
C48 C49 C50 C51 1.0(16)
C54 C49 C50 C51 -179.9(11)
C49 C50 C51 C52 -0.5(16)
C49 C50 C51 C55 -179.6(11)
C50 C51 C52 C53 0.1(15)
C55 C51 C52 C53 179.3(10)
C49 C48 C53 C52 0.8(14)
C20 C48 C53 C52 -179.5(8)
C49 C48 C53 C56 -177.0(10)
C20 C48 C53 C56 2.8(14)
C51 C52 C53 C48 -0.3(15)
C51 C52 C53 C56 177.5(10)
C62 C57 C58 C59 1.0(13)
Ru1 C57 C58 C59 -176.1(8)
C57 C58 C59 C60 1.1(16)
C57 C58 C59 Br1 -179.2(7)
C58 C59 C60 O1 178.0(12)
Br1 C59 C60 O1 -1.7(16)
C58 C59 C60 C61 -2.9(16)
Br1 C59 C60 C61 177.4(8)
O1 C60 C61 C62 -178.0(13)
C59 C60 C61 C62 2.9(18)
O1 C60 C61 Br2 2.0(17)
C59 C60 C61 Br2 -177.1(8)
C60 C61 C62 C57 -1.0(19)
Br2 C61 C62 C57 179.0(8)
C58 C57 C62 C61 -1.0(15)
Ru1 C57 C62 C61 176.0(9)
